data_7158774
loop_
_publ_author_name
'Kuznetsova, E. A.'
'Smolobochkin, A. V.'
'Rizbayeva, T. S.'
'Gazizov, A. S.'
'Voronina, J. K.'
'Lodochnikova, O. A.'
'Gerasimova, D. P.'
'Dobrynin, A. B.'
'Syakaev, V. V.'
'Shurpik, D. N.'
'Stoikov, I. I.'
'Burilov, A. R.'
'Pudovik, M. A.'
'Sinyashin, O. G.'

_publ_section_title
;
 Diastereoselective intramolecular cyclization/Povarov reaction cascade
 for the one-pot synthesis of polycyclic quinolines.
;
_journal_issue 28
_journal_name_full 'Organic &amp; biomolecular chemistry'
_journal_page_first 5515
_journal_page_last 5519
_journal_paper_doi 10.1039/d2ob01031c
_journal_volume 20
_journal_year 2022
_chemical_formula_moiety 'C20 H20 N4 O2'
_chemical_formula_sum 'C20 H20 N4 O2'
_chemical_formula_weight 348.40
_space_group_crystal_system monoclinic
_space_group_IT_number 14
_space_group_name_Hall '-P 2ybc'
_space_group_name_H-M_alt 'P 1 21/c 1'
_atom_sites_solution_hydrogens geom
_audit_creation_date 2022-03-23
_audit_creation_method
;
Olex2 1.3
(compiled 2020.11.12 svn.r5f609507 for OlexSys, GUI svn.r6408)
;
_audit_update_record
;
2022-03-23 deposited with the CCDC.	2022-07-04 downloaded from the CCDC.
;
_cell_angle_alpha 90
_cell_angle_beta 113.345(10)
_cell_angle_gamma 90
_cell_formula_units_Z 4
_cell_length_a 9.659(3)
_cell_length_b 18.266(5)
_cell_length_c 10.132(3)
_cell_measurement_reflns_used 1333
_cell_measurement_temperature 100.0
_cell_measurement_theta_max 22.87
_cell_measurement_theta_min 2.45
_cell_volume 1641.3(8)
_computing_molecular_graphics 'Olex2 1.3 (Dolomanov et al., 2009)'
_computing_publication_material 'Olex2 1.3 (Dolomanov et al., 2009)'
_computing_structure_refinement 'SHELXL 2018/3 (Sheldrick, 2015)'
_computing_structure_solution 'SHELXT 2014/5 (Sheldrick, 2014)'
_diffrn_ambient_temperature 100.0
_diffrn_measured_fraction_theta_full 0.999
_diffrn_measured_fraction_theta_max 0.999
_diffrn_measurement_device_type 'Bruker APEX-II CCD'
_diffrn_measurement_method '\f and \w scans'
_diffrn_radiation_type MoK\a
_diffrn_radiation_wavelength 0.71073
_diffrn_reflns_av_R_equivalents 0.0814
_diffrn_reflns_av_unetI/netI 0.0884
_diffrn_reflns_Laue_measured_fraction_full 0.999
_diffrn_reflns_Laue_measured_fraction_max 0.999
_diffrn_reflns_limit_h_max 11
_diffrn_reflns_limit_h_min -11
_diffrn_reflns_limit_k_max 20
_diffrn_reflns_limit_k_min -22
_diffrn_reflns_limit_l_max 12
_diffrn_reflns_limit_l_min -12
_diffrn_reflns_number 11447
_diffrn_reflns_point_group_measured_fraction_full 0.999
_diffrn_reflns_point_group_measured_fraction_max 0.999
_diffrn_reflns_theta_full 25.242
_diffrn_reflns_theta_max 25.999
_diffrn_reflns_theta_min 2.296
_diffrn_standards_number 0
_exptl_absorpt_coefficient_mu 0.094
_exptl_absorpt_correction_T_max 0.7461
_exptl_absorpt_correction_T_min 0.6166
_exptl_absorpt_correction_type multi-scan
_exptl_absorpt_process_details
;
SADABS-2016/2 (Bruker,2016/2) was used for absorption correction.
wR2(int) was 0.1113 before and 0.0413 after correction.
The Ratio of minimum to maximum transmission is 0.8688.
The \l/2 correction factor is Not present.
;
_exptl_crystal_colour colorless
_exptl_crystal_density_diffrn 1.410
_exptl_crystal_description prizm
_exptl_crystal_F_000 736
_exptl_crystal_size_max 0.08
_exptl_crystal_size_mid 0.06
_exptl_crystal_size_min 0.01
_refine_diff_density_max 0.258
_refine_diff_density_min -0.303
_refine_diff_density_rms 0.058
_refine_ls_extinction_method none
_refine_ls_goodness_of_fit_ref 1.014
_refine_ls_hydrogen_treatment constr
_refine_ls_matrix_type full
_refine_ls_number_parameters 237
_refine_ls_number_reflns 3235
_refine_ls_number_restraints 0
_refine_ls_restrained_S_all 1.014
_refine_ls_R_factor_all 0.0997
_refine_ls_R_factor_gt 0.0509
_refine_ls_shift/su_max 0.000
_refine_ls_shift/su_mean 0.000
_refine_ls_structure_factor_coef Fsqd
_refine_ls_weighting_details 'w=1/[\s^2^(Fo^2^)+(0.0382P)^2^+0.5360P] where P=(Fo^2^+2Fc^2^)/3'
_refine_ls_weighting_scheme calc
_refine_ls_wR_factor_gt 0.1009
_refine_ls_wR_factor_ref 0.1230
_reflns_Friedel_coverage 0.000
_reflns_number_gt 2043
_reflns_number_total 3235
_reflns_threshold_expression 'I > 2\s(I)'
_cod_data_source_file d2ob01031c2.cif
_cod_data_source_block a_a
_cod_original_cell_volume 1641.4(8)
_cod_database_code 7158774
_shelx_shelxl_version_number 2018/3
_shelx_space_group_comment
;
The symmetry employed for this shelxl refinement is uniquely defined
by the following loop, which should always be used as a source of
symmetry information in preference to the above space-group names.
They are only intended as comments.
;
_shelx_estimated_absorpt_t_max 0.999
_shelx_estimated_absorpt_t_min 0.993
_olex2_refinement_description
;
1. Fixed Uiso
 At 1.2 times of:
  All C(H) groups, All C(H,H) groups
 At 1.5 times of:
  All C(H,H,H) groups
2.a Ternary CH refined with riding coordinates:
 C4(H4), C15(H15), C16(H16)
2.b Secondary CH2 refined with riding coordinates:
 C14(H14A,H14B)
2.c Aromatic/amide H refined with riding coordinates:
 C6(H6), C7(H7), C8(H8), C9(H9), C18(H18), C19(H19), C20(H20), C21(H21),
 C22(H22)
2.d Idealised Me refined as rotating group:
 C23(H23A,H23B,H23C), C24(H24A,H24B,H24C)
;
_olex2_submission_special_instructions 'No special instructions were received'

loop_
_space_group_symop_operation_xyz
'x, y, z'
'-x, y+1/2, -z+1/2'
'-x, -y, -z'
'x, -y-1/2, z-1/2'

loop_
_atom_site_label
_atom_site_type_symbol
_atom_site_fract_x
_atom_site_fract_y
_atom_site_fract_z
_atom_site_U_iso_or_equiv
_atom_site_adp_type
_atom_site_occupancy
_atom_site_site_symmetry_order
_atom_site_calc_flag
_atom_site_refinement_flags_posn
_atom_site_refinement_flags_adp
_atom_site_refinement_flags_occupancy
_atom_site_disorder_assembly
_atom_site_disorder_group
O2 O 0.3446(2) 0.40527(9) 0.25646(18) 0.0249(4) Uani 1 1 d . . . . .
O12 O 1.0818(2) 0.56415(9) 0.81371(18) 0.0247(4) Uani 1 1 d . . . . .
N1 N 0.6044(2) 0.39039(10) 0.3668(2) 0.0188(5) Uani 1 1 d . . . . .
N3 N 0.5121(2) 0.50118(11) 0.2860(2) 0.0202(5) Uani 1 1 d . . . . .
N11 N 0.8824(2) 0.52376(10) 0.6067(2) 0.0180(5) Uani 1 1 d . . . . .
N13 N 0.9654(2) 0.45238(10) 0.7993(2) 0.0203(5) Uani 1 1 d . . . . .
C2 C 0.4734(3) 0.42936(13) 0.2987(3) 0.0190(6) Uani 1 1 d . . . . .
C4 C 0.6727(3) 0.50532(13) 0.3133(3) 0.0185(5) Uani 1 1 d . . . . .
H4 H 0.685084 0.495928 0.221310 0.022 Uiso 1 1 calc R U . . .
C5 C 0.7453(3) 0.57813(13) 0.3743(3) 0.0187(6) Uani 1 1 d . . . . .
C6 C 0.7138(3) 0.63909(14) 0.2841(3) 0.0252(6) Uani 1 1 d . . . . .
H6 H 0.649206 0.633622 0.185590 0.030 Uiso 1 1 calc R U . . .
C7 C 0.7742(3) 0.70747(14) 0.3345(3) 0.0274(7) Uani 1 1 d . . . . .
H7 H 0.751535 0.748400 0.271638 0.033 Uiso 1 1 calc R U . . .
C8 C 0.8684(3) 0.71484(14) 0.4789(3) 0.0273(7) Uani 1 1 d . . . . .
H8 H 0.908627 0.761609 0.515156 0.033 Uiso 1 1 calc R U . . .
C9 C 0.9048(3) 0.65528(13) 0.5707(3) 0.0232(6) Uani 1 1 d . . . . .
H9 H 0.970616 0.661066 0.668829 0.028 Uiso 1 1 calc R U . . .
C10 C 0.8442(3) 0.58650(13) 0.5184(3) 0.0191(6) Uani 1 1 d . . . . .
C12 C 0.9864(3) 0.51843(13) 0.7480(3) 0.0204(6) Uani 1 1 d . . . . .
C14 C 0.8708(3) 0.40519(13) 0.6822(3) 0.0199(6) Uani 1 1 d . . . . .
H14A H 0.804837 0.373737 0.712117 0.024 Uiso 1 1 calc R U . . .
H14B H 0.932135 0.374017 0.646231 0.024 Uiso 1 1 calc R U . . .
C15 C 0.7793(3) 0.46140(12) 0.5698(3) 0.0186(6) Uani 1 1 d . . . . .
H15 H 0.686749 0.474692 0.585944 0.022 Uiso 1 1 calc R U . . .
C16 C 0.7348(3) 0.43975(12) 0.4135(3) 0.0185(6) Uani 1 1 d . . . . .
H16 H 0.821613 0.416870 0.398645 0.022 Uiso 1 1 calc R U . . .
C17 C 0.6124(3) 0.32066(13) 0.4329(3) 0.0198(6) Uani 1 1 d . . . . .
C18 C 0.7299(3) 0.27415(13) 0.4421(3) 0.0211(6) Uani 1 1 d . . . . .
H18 H 0.796693 0.287552 0.398152 0.025 Uiso 1 1 calc R U . . .
C19 C 0.7495(3) 0.20838(13) 0.5151(3) 0.0219(6) Uani 1 1 d . . . . .
H19 H 0.831444 0.177269 0.523628 0.026 Uiso 1 1 calc R U . . .
C20 C 0.6493(3) 0.18799(13) 0.5757(3) 0.0222(6) Uani 1 1 d . . . . .
H20 H 0.662232 0.142783 0.625509 0.027 Uiso 1 1 calc R U . . .
C21 C 0.5305(3) 0.23354(13) 0.5635(3) 0.0230(6) Uani 1 1 d . . . . .
H21 H 0.460762 0.218832 0.603173 0.028 Uiso 1 1 calc R U . . .
C22 C 0.5121(3) 0.30039(13) 0.4941(3) 0.0211(6) Uani 1 1 d . . . . .
H22 H 0.431921 0.332059 0.488321 0.025 Uiso 1 1 calc R U . . .
C23 C 0.4045(3) 0.54734(13) 0.1766(3) 0.0241(6) Uani 1 1 d . . . . .
H23A H 0.418526 0.542038 0.086422 0.036 Uiso 1 1 calc R U . . .
H23B H 0.420588 0.598535 0.207908 0.036 Uiso 1 1 calc R U . . .
H23C H 0.301782 0.532597 0.161549 0.036 Uiso 1 1 calc R U . . .
C24 C 1.0772(3) 0.42217(14) 0.9307(3) 0.0245(6) Uani 1 1 d . . . . .
H24A H 1.138063 0.385705 0.906776 0.037 Uiso 1 1 calc R U . . .
H24B H 1.026479 0.398881 0.986457 0.037 Uiso 1 1 calc R U . . .
H24C H 1.142745 0.461531 0.987559 0.037 Uiso 1 1 calc R U . . .

loop_
_atom_site_aniso_label
_atom_site_aniso_U_11
_atom_site_aniso_U_22
_atom_site_aniso_U_33
_atom_site_aniso_U_23
_atom_site_aniso_U_13
_atom_site_aniso_U_12
O2 0.0187(11) 0.0250(10) 0.0281(11) 0.0024(8) 0.0063(9) -0.0019(8)
O12 0.0256(11) 0.0233(10) 0.0241(10) -0.0039(8) 0.0086(9) -0.0054(8)
N1 0.0177(13) 0.0145(10) 0.0221(11) 0.0011(9) 0.0056(10) 0.0007(9)
N3 0.0174(13) 0.0187(11) 0.0227(12) 0.0028(9) 0.0062(10) 0.0025(9)
N11 0.0198(13) 0.0137(10) 0.0188(11) -0.0016(9) 0.0056(10) -0.0019(9)
N13 0.0199(13) 0.0187(11) 0.0186(11) -0.0008(9) 0.0036(10) -0.0025(9)
C2 0.0203(15) 0.0196(13) 0.0168(13) 0.0008(10) 0.0071(12) 0.0005(12)
C4 0.0156(14) 0.0201(13) 0.0193(13) 0.0010(10) 0.0064(11) 0.0008(11)
C5 0.0170(14) 0.0168(13) 0.0240(14) 0.0032(11) 0.0099(12) 0.0016(11)
C6 0.0228(16) 0.0269(15) 0.0278(15) 0.0046(12) 0.0119(13) 0.0013(12)
C7 0.0269(17) 0.0202(14) 0.0393(17) 0.0079(12) 0.0175(15) 0.0026(12)
C8 0.0274(18) 0.0158(13) 0.0426(18) -0.0008(12) 0.0180(15) -0.0025(12)
C9 0.0228(16) 0.0177(13) 0.0299(15) -0.0034(11) 0.0114(13) -0.0016(11)
C10 0.0147(14) 0.0185(13) 0.0258(14) 0.0017(11) 0.0096(12) 0.0009(11)
C12 0.0210(16) 0.0206(13) 0.0214(14) -0.0016(11) 0.0103(12) -0.0001(12)
C14 0.0200(15) 0.0175(12) 0.0182(13) -0.0016(10) 0.0032(12) -0.0033(11)
C15 0.0184(15) 0.0159(12) 0.0213(13) -0.0007(11) 0.0076(12) -0.0016(11)
C16 0.0192(15) 0.0160(12) 0.0210(13) 0.0004(11) 0.0088(12) 0.0003(11)
C17 0.0241(16) 0.0160(12) 0.0172(13) -0.0024(10) 0.0060(12) -0.0006(11)
C18 0.0237(16) 0.0194(13) 0.0212(13) -0.0016(11) 0.0101(12) 0.0008(11)
C19 0.0231(16) 0.0191(13) 0.0214(14) -0.0011(11) 0.0068(12) 0.0042(11)
C20 0.0291(17) 0.0176(13) 0.0185(13) 0.0012(11) 0.0080(12) -0.0014(12)
C21 0.0246(16) 0.0234(14) 0.0219(14) 0.0018(11) 0.0102(13) -0.0022(12)
C22 0.0226(16) 0.0199(13) 0.0206(13) -0.0008(11) 0.0085(12) 0.0030(11)
C23 0.0199(16) 0.0246(14) 0.0244(14) 0.0039(12) 0.0050(13) 0.0026(12)
C24 0.0237(16) 0.0269(14) 0.0185(14) 0.0019(11) 0.0038(12) -0.0003(12)

loop_
_atom_type_symbol
_atom_type_description
_atom_type_scat_dispersion_real
_atom_type_scat_dispersion_imag
_atom_type_scat_source
C C 0.0033 0.0016 'International Tables Vol C Tables 4.2.6.8 and 6.1.1.4'
H H 0.0000 0.0000 'International Tables Vol C Tables 4.2.6.8 and 6.1.1.4'
N N 0.0061 0.0033 'International Tables Vol C Tables 4.2.6.8 and 6.1.1.4'
O O 0.0106 0.0060 'International Tables Vol C Tables 4.2.6.8 and 6.1.1.4'

loop_
_geom_angle_atom_site_label_1
_geom_angle_atom_site_label_2
_geom_angle_atom_site_label_3
_geom_angle
_geom_angle_site_symmetry_1
_geom_angle_site_symmetry_3
_geom_angle_publ_flag
C2 N1 C16 110.22(19) . . ?
C2 N1 C17 124.4(2) . . ?
C17 N1 C16 121.2(2) . . ?
C2 N3 C4 109.6(2) . . ?
C2 N3 C23 118.9(2) . . ?
C23 N3 C4 119.84(19) . . ?
C10 N11 C15 119.4(2) . . ?
C12 N11 C10 127.7(2) . . ?
C12 N11 C15 110.52(19) . . ?
C12 N13 C14 110.7(2) . . ?
C12 N13 C24 121.2(2) . . ?
C24 N13 C14 121.37(19) . . ?
O2 C2 N1 126.4(2) . . ?
O2 C2 N3 125.6(2) . . ?
N1 C2 N3 108.0(2) . . ?
N3 C4 H4 108.9 . . ?
N3 C4 C5 113.9(2) . . ?
N3 C4 C16 101.06(18) . . ?
C5 C4 H4 108.9 . . ?
C5 C4 C16 114.8(2) . . ?
C16 C4 H4 108.9 . . ?
C6 C5 C4 119.2(2) . . ?
C6 C5 C10 118.5(2) . . ?
C10 C5 C4 122.3(2) . . ?
C5 C6 H6 119.1 . . ?
C7 C6 C5 121.8(3) . . ?
C7 C6 H6 119.1 . . ?
C6 C7 H7 120.7 . . ?
C6 C7 C8 118.6(2) . . ?
C8 C7 H7 120.7 . . ?
C7 C8 H8 119.4 . . ?
C9 C8 C7 121.2(2) . . ?
C9 C8 H8 119.4 . . ?
C8 C9 H9 120.2 . . ?
C8 C9 C10 119.7(3) . . ?
C10 C9 H9 120.2 . . ?
C5 C10 N11 118.1(2) . . ?
C9 C10 N11 121.6(2) . . ?
C9 C10 C5 120.2(2) . . ?
O12 C12 N11 126.4(2) . . ?
O12 C12 N13 126.2(2) . . ?
N13 C12 N11 107.4(2) . . ?
N13 C14 H14A 111.5 . . ?
N13 C14 H14B 111.5 . . ?
N13 C14 C15 101.54(19) . . ?
H14A C14 H14B 109.3 . . ?
C15 C14 H14A 111.5 . . ?
C15 C14 H14B 111.5 . . ?
N11 C15 C14 101.5(2) . . ?
N11 C15 H15 109.4 . . ?
N11 C15 C16 110.60(19) . . ?
C14 C15 H15 109.4 . . ?
C16 C15 C14 116.3(2) . . ?
C16 C15 H15 109.4 . . ?
N1 C16 C4 101.9(2) . . ?
N1 C16 C15 110.36(19) . . ?
N1 C16 H16 111.0 . . ?
C4 C16 H16 111.0 . . ?
C15 C16 C4 111.25(19) . . ?
C15 C16 H16 111.0 . . ?
C18 C17 N1 117.9(2) . . ?
C18 C17 C22 120.1(2) . . ?
C22 C17 N1 121.9(2) . . ?
C17 C18 H18 119.9 . . ?
C19 C18 C17 120.1(2) . . ?
C19 C18 H18 119.9 . . ?
C18 C19 H19 120.1 . . ?
C18 C19 C20 119.8(2) . . ?
C20 C19 H19 120.1 . . ?
C19 C20 H20 120.0 . . ?
C21 C20 C19 119.9(2) . . ?
C21 C20 H20 120.0 . . ?
C20 C21 H21 119.6 . . ?
C20 C21 C22 120.7(2) . . ?
C22 C21 H21 119.6 . . ?
C17 C22 H22 120.4 . . ?
C21 C22 C17 119.3(2) . . ?
C21 C22 H22 120.4 . . ?
N3 C23 H23A 109.5 . . ?
N3 C23 H23B 109.5 . . ?
N3 C23 H23C 109.5 . . ?
H23A C23 H23B 109.5 . . ?
H23A C23 H23C 109.5 . . ?
H23B C23 H23C 109.5 . . ?
N13 C24 H24A 109.5 . . ?
N13 C24 H24B 109.5 . . ?
N13 C24 H24C 109.5 . . ?
H24A C24 H24B 109.5 . . ?
H24A C24 H24C 109.5 . . ?
H24B C24 H24C 109.5 . . ?

loop_
_geom_bond_atom_site_label_1
_geom_bond_atom_site_label_2
_geom_bond_distance
_geom_bond_site_symmetry_2
_geom_bond_publ_flag
O2 C2 1.226(3) . ?
O12 C12 1.227(3) . ?
N1 C2 1.376(3) . ?
N1 C16 1.467(3) . ?
N1 C17 1.427(3) . ?
N3 C2 1.384(3) . ?
N3 C4 1.467(3) . ?
N3 C23 1.451(3) . ?
N11 C10 1.410(3) . ?
N11 C12 1.388(3) . ?
N11 C15 1.461(3) . ?
N13 C12 1.360(3) . ?
N13 C14 1.458(3) . ?
N13 C24 1.451(3) . ?
C4 H4 1.0000 . ?
C4 C5 1.516(3) . ?
C4 C16 1.531(3) . ?
C5 C6 1.395(3) . ?
C5 C10 1.401(4) . ?
C6 H6 0.9500 . ?
C6 C7 1.387(4) . ?
C7 H7 0.9500 . ?
C7 C8 1.390(4) . ?
C8 H8 0.9500 . ?
C8 C9 1.383(3) . ?
C9 H9 0.9500 . ?
C9 C10 1.399(3) . ?
C14 H14A 0.9900 . ?
C14 H14B 0.9900 . ?
C14 C15 1.528(3) . ?
C15 H15 1.0000 . ?
C15 C16 1.520(3) . ?
C16 H16 1.0000 . ?
C17 C18 1.391(3) . ?
C17 C22 1.391(3) . ?
C18 H18 0.9500 . ?
C18 C19 1.384(3) . ?
C19 H19 0.9500 . ?
C19 C20 1.387(3) . ?
C20 H20 0.9500 . ?
C20 C21 1.382(4) . ?
C21 H21 0.9500 . ?
C21 C22 1.385(3) . ?
C22 H22 0.9500 . ?
C23 H23A 0.9800 . ?
C23 H23B 0.9800 . ?
C23 H23C 0.9800 . ?
C24 H24A 0.9800 . ?
C24 H24B 0.9800 . ?
C24 H24C 0.9800 . ?

loop_
_geom_torsion_atom_site_label_1
_geom_torsion_atom_site_label_2
_geom_torsion_atom_site_label_3
_geom_torsion_atom_site_label_4
_geom_torsion
_geom_torsion_site_symmetry_1
_geom_torsion_site_symmetry_2
_geom_torsion_site_symmetry_3
_geom_torsion_site_symmetry_4
_geom_torsion_publ_flag
N1 C17 C18 C19 174.9(2) . . . . ?
N1 C17 C22 C21 -176.5(2) . . . . ?
N3 C4 C5 C6 -74.0(3) . . . . ?
N3 C4 C5 C10 106.4(3) . . . . ?
N3 C4 C16 N1 28.8(2) . . . . ?
N3 C4 C16 C15 -88.8(2) . . . . ?
N11 C15 C16 N1 -165.80(19) . . . . ?
N11 C15 C16 C4 -53.5(3) . . . . ?
N13 C14 C15 N11 27.4(2) . . . . ?
N13 C14 C15 C16 147.4(2) . . . . ?
C2 N1 C16 C4 -22.3(2) . . . . ?
C2 N1 C16 C15 96.0(2) . . . . ?
C2 N1 C17 C18 152.9(2) . . . . ?
C2 N1 C17 C22 -30.6(4) . . . . ?
C2 N3 C4 C5 -151.3(2) . . . . ?
C2 N3 C4 C16 -27.7(2) . . . . ?
C4 N3 C2 O2 -165.2(2) . . . . ?
C4 N3 C2 N1 14.9(3) . . . . ?
C4 C5 C6 C7 178.6(2) . . . . ?
C4 C5 C10 N11 3.2(3) . . . . ?
C4 C5 C10 C9 -178.1(2) . . . . ?
C5 C4 C16 N1 151.88(19) . . . . ?
C5 C4 C16 C15 34.3(3) . . . . ?
C5 C6 C7 C8 0.0(4) . . . . ?
C6 C5 C10 N11 -176.4(2) . . . . ?
C6 C5 C10 C9 2.4(4) . . . . ?
C6 C7 C8 C9 1.4(4) . . . . ?
C7 C8 C9 C10 -0.9(4) . . . . ?
C8 C9 C10 N11 177.7(2) . . . . ?
C8 C9 C10 C5 -1.0(4) . . . . ?
C10 N11 C12 O12 -13.1(4) . . . . ?
C10 N11 C12 N13 168.2(2) . . . . ?
C10 N11 C15 C14 174.62(19) . . . . ?
C10 N11 C15 C16 50.6(3) . . . . ?
C10 C5 C6 C7 -1.9(4) . . . . ?
C12 N11 C10 C5 174.5(2) . . . . ?
C12 N11 C10 C9 -4.2(4) . . . . ?
C12 N11 C15 C14 -21.5(2) . . . . ?
C12 N11 C15 C16 -145.5(2) . . . . ?
C12 N13 C14 C15 -26.3(3) . . . . ?
C14 N13 C12 O12 -165.0(2) . . . . ?
C14 N13 C12 N11 13.6(3) . . . . ?
C14 C15 C16 N1 79.2(3) . . . . ?
C14 C15 C16 C4 -168.5(2) . . . . ?
C15 N11 C10 C5 -24.8(3) . . . . ?
C15 N11 C10 C9 156.5(2) . . . . ?
C15 N11 C12 O12 -175.3(2) . . . . ?
C15 N11 C12 N13 6.1(3) . . . . ?
C16 N1 C2 O2 -174.3(2) . . . . ?
C16 N1 C2 N3 5.6(3) . . . . ?
C16 N1 C17 C18 -52.4(3) . . . . ?
C16 N1 C17 C22 124.1(3) . . . . ?
C16 C4 C5 C6 170.1(2) . . . . ?
C16 C4 C5 C10 -9.4(3) . . . . ?
C17 N1 C2 O2 -17.3(4) . . . . ?
C17 N1 C2 N3 162.7(2) . . . . ?
C17 N1 C16 C4 179.81(19) . . . . ?
C17 N1 C16 C15 -61.9(3) . . . . ?
C17 C18 C19 C20 1.8(4) . . . . ?
C18 C17 C22 C21 -0.2(4) . . . . ?
C18 C19 C20 C21 -0.3(4) . . . . ?
C19 C20 C21 C22 -1.5(4) . . . . ?
C20 C21 C22 C17 1.7(4) . . . . ?
C22 C17 C18 C19 -1.6(4) . . . . ?
C23 N3 C2 O2 -22.0(3) . . . . ?
C23 N3 C2 N1 158.1(2) . . . . ?
C23 N3 C4 C5 65.8(3) . . . . ?
C23 N3 C4 C16 -170.5(2) . . . . ?
C24 N13 C12 O12 -13.4(4) . . . . ?
C24 N13 C12 N11 165.2(2) . . . . ?
C24 N13 C14 C15 -177.9(2) . . . . ?
